data_7157723
loop_
_publ_author_name
'Xi, Zhi-Wei'
'He, Yan'
'Liu, Li-Qiu'
'Wang, Ying-Chun'

_publ_section_title
;
 Palladium-catalyzed double coupling reaction of terminal alkynes with
 isocyanides: a direct approach to symmetrical <i>N</i>-aryl
 dialkynylimines.
;
_journal_issue 40
_journal_name_full 'Organic &amp; biomolecular chemistry'
_journal_page_first 8089
_journal_page_last 8093
_journal_paper_doi 10.1039/d0ob01604g
_journal_volume 18
_journal_year 2020
_chemical_formula_moiety 'C23 H40 N2 O'
_chemical_formula_sum 'C23 H40 N2 O'
_chemical_formula_weight 360.57
_space_group_crystal_system triclinic
_space_group_IT_number 2
_space_group_name_Hall '-P 1'
_space_group_name_H-M_alt 'P -1'
_atom_sites_solution_hydrogens geom
_atom_sites_solution_primary direct
_audit_creation_date 2019-07-24
_audit_creation_method
;
Olex2 1.2
(compiled 2018.05.29 svn.r3508 for OlexSys, GUI svn.r5506)
;
_audit_update_record
;
2020-09-16 deposited with the CCDC.	2020-09-29 downloaded from the CCDC.
;
_cell_angle_alpha 79.118(6)
_cell_angle_beta 88.843(6)
_cell_angle_gamma 68.605(6)
_cell_formula_units_Z 2
_cell_length_a 8.2053(5)
_cell_length_b 9.9516(6)
_cell_length_c 14.8729(13)
_cell_measurement_reflns_used 2977
_cell_measurement_temperature 100.01(10)
_cell_measurement_theta_max 28.8120
_cell_measurement_theta_min 2.7810
_cell_volume 1108.86(15)
_computing_cell_refinement 'CrysAlisPro 1.171.38.43f (Rigaku OD, 2015)'
_computing_data_collection 'CrysAlisPro 1.171.38.43f (Rigaku OD, 2015)'
_computing_data_reduction 'CrysAlisPro 1.171.38.43f (Rigaku OD, 2015)'
_computing_molecular_graphics 'Olex2 (Dolomanov et al., 2009)'
_computing_publication_material 'Olex2 (Dolomanov et al., 2009)'
_computing_structure_refinement 'ShelXL (Sheldrick, 2015)'
_computing_structure_solution 'ShelXS (Sheldrick, 2008)'
_diffrn_ambient_environment N~2~
_diffrn_ambient_temperature 100.01(10)
_diffrn_detector 'CCD plate'
_diffrn_detector_area_resol_mean 5.2684
_diffrn_detector_type AtlasS2
_diffrn_measured_fraction_theta_full 1.000
_diffrn_measured_fraction_theta_max 1.000
_diffrn_measurement_details
;
List of Runs (angles in degrees, time in seconds):

  # Type    Start    End  Width  t~exp~   \w     \q     \k     \f   Frames
#--------------------------------------------------------------------------
  1  \w    -59.00  35.00   1.00    4.00    --   11.74 -57.00-180.00   94
  2  \w    -16.00  75.00   1.00    4.00    --   11.74  77.00  90.00   91
  3  \w    -15.00  81.00   1.00    4.00    --   11.74  57.00 -30.00   96
;
_diffrn_measurement_device 'four-circle diffractometer'
_diffrn_measurement_device_type 'SuperNova, Dual, Cu at zero, AtlasS2'
_diffrn_measurement_method '\w scans'
_diffrn_orient_matrix_type 'CrysAlisPro convention (1999,Acta A55,543-557)'
_diffrn_orient_matrix_UB_11 0.0073454000
_diffrn_orient_matrix_UB_12 0.0095680000
_diffrn_orient_matrix_UB_13 0.0456110000
_diffrn_orient_matrix_UB_21 0.0177242000
_diffrn_orient_matrix_UB_22 0.0646309000
_diffrn_orient_matrix_UB_23 -0.0167292000
_diffrn_orient_matrix_UB_31 -0.0909727000
_diffrn_orient_matrix_UB_32 0.0426914000
_diffrn_orient_matrix_UB_33 -0.0022229000
_diffrn_radiation_monochromator mirror
_diffrn_radiation_probe x-ray
_diffrn_radiation_type MoK\a
_diffrn_radiation_wavelength 0.71073
_diffrn_reflns_av_R_equivalents 0.0277
_diffrn_reflns_av_unetI/netI 0.0522
_diffrn_reflns_Laue_measured_fraction_full 1.000
_diffrn_reflns_Laue_measured_fraction_max 1.000
_diffrn_reflns_limit_h_max 9
_diffrn_reflns_limit_h_min -9
_diffrn_reflns_limit_k_max 11
_diffrn_reflns_limit_k_min -11
_diffrn_reflns_limit_l_max 12
_diffrn_reflns_limit_l_min -17
_diffrn_reflns_number 7160
_diffrn_reflns_point_group_measured_fraction_full 1.000
_diffrn_reflns_point_group_measured_fraction_max 1.000
_diffrn_reflns_theta_full 24.999
_diffrn_reflns_theta_max 24.999
_diffrn_reflns_theta_min 2.241
_diffrn_source 'micro-focus sealed X-ray tube'
_diffrn_source_type 'SuperNova (Mo) X-ray Source'
_exptl_absorpt_coefficient_mu 0.065
_exptl_absorpt_correction_T_max 1.00000
_exptl_absorpt_correction_T_min 0.83488
_exptl_absorpt_correction_type multi-scan
_exptl_absorpt_process_details
;
CrysAlisPro 1.171.38.43f (Rigaku Oxford Diffraction, 2015)
Empirical absorption correction using spherical harmonics,
 implemented in SCALE3 ABSPACK scaling algorithm.
;
_exptl_crystal_colour colourless
_exptl_crystal_colour_primary colourless
_exptl_crystal_density_diffrn 1.080
_exptl_crystal_description block
_exptl_crystal_F_000 400
_exptl_crystal_size_max 0.13
_exptl_crystal_size_mid 0.12
_exptl_crystal_size_min 0.1
_refine_diff_density_max 0.230
_refine_diff_density_min -0.236
_refine_diff_density_rms 0.043
_refine_ls_extinction_method none
_refine_ls_goodness_of_fit_ref 1.049
_refine_ls_hydrogen_treatment constr
_refine_ls_matrix_type full
_refine_ls_number_parameters 245
_refine_ls_number_reflns 3897
_refine_ls_number_restraints 0
_refine_ls_restrained_S_all 1.049
_refine_ls_R_factor_all 0.0654
_refine_ls_R_factor_gt 0.0497
_refine_ls_shift/su_max 0.000
_refine_ls_shift/su_mean 0.000
_refine_ls_structure_factor_coef Fsqd
_refine_ls_weighting_details 'w=1/[\s^2^(Fo^2^)+(0.0390P)^2^+0.4368P] where P=(Fo^2^+2Fc^2^)/3'
_refine_ls_weighting_scheme calc
_refine_ls_wR_factor_gt 0.1070
_refine_ls_wR_factor_ref 0.1161
_reflns_Friedel_coverage 0.000
_reflns_number_gt 3091
_reflns_number_total 3897
_reflns_threshold_expression 'I > 2\s(I)'
_cod_data_source_file d0ob01604g2.cif
_cod_data_source_block xzw-32
_cod_depositor_comments 'Adding full bibliography for 7157722--7157724.cif.'
_cod_original_cell_volume 1108.87(14)
_cod_database_code 7157723
_shelx_shelxl_version_number 2018/3
_shelx_space_group_comment
;
The symmetry employed for this shelxl refinement is uniquely defined
by the following loop, which should always be used as a source of
symmetry information in preference to the above space-group names.
They are only intended as comments.
;
_reflns_odcompleteness_completeness 99.96
_reflns_odcompleteness_iscentric 1
_reflns_odcompleteness_theta 26.32
_olex2_refinement_description
;
1. Fixed Uiso
 At 1.2 times of:
  All C(H) groups, All C(H,H) groups
 At 1.5 times of:
  All C(H,H,H) groups
2.a Ternary CH refined with riding coordinates:
 C13(H13)
2.b Secondary CH2 refined with riding coordinates:
 C17(H17A,H17B), C8(H8A,H8B), C14(H14A,H14B), C15(H15A,H15B)
2.c Aromatic/amide H refined with riding coordinates:
 C2(H2)
2.d Idealised Me refined as rotating group:
 C22(H22A,H22B,H22C), C23(H23A,H23B,H23C), C11(H11A,H11B,H11C), C19(H19A,H19B,
 H19C), C10(H10A,H10B,H10C), C20(H20A,H20B,H20C), C7(H7A,H7B,H7C), C12(H12A,
 H12B,H12C), C6(H6A,H6B,H6C), C21(H21A,H21B,H21C)
;
_olex2_submission_special_instructions 'No special instructions were received'
_oxdiff_exptl_absorpt_empirical_details
;
Empirical correction (ABSPACK) includes:
- Absorption correction using spherical harmonics
- Frame scaling
;
_oxdiff_exptl_absorpt_empirical_full_max 1.353
_oxdiff_exptl_absorpt_empirical_full_min 0.579

loop_
_space_group_symop_operation_xyz
'x, y, z'
'-x, -y, -z'

loop_
_atom_site_label
_atom_site_type_symbol
_atom_site_fract_x
_atom_site_fract_y
_atom_site_fract_z
_atom_site_U_iso_or_equiv
_atom_site_adp_type
_atom_site_occupancy
_atom_site_site_symmetry_order
_atom_site_calc_flag
_atom_site_refinement_flags_posn
_atom_site_refinement_flags_adp
_atom_site_refinement_flags_occupancy
_atom_site_disorder_assembly
_atom_site_disorder_group
O1 O 0.10776(17) 0.64303(13) 0.91826(9) 0.0234(3) Uani 1 1 d . . . . .
N2 N 0.23068(18) 0.53045(14) 0.79552(10) 0.0164(3) Uani 1 1 d . . . . .
N1 N 0.39831(18) 0.34680(15) 0.71944(10) 0.0167(3) Uani 1 1 d . . . . .
C4 C 0.2973(2) 0.38017(18) 0.78352(12) 0.0159(4) Uani 1 1 d . . . . .
C3 C 0.1579(2) 0.53790(18) 0.87974(12) 0.0182(4) Uani 1 1 d . . . . .
C1 C 0.2253(2) 0.29925(18) 0.86097(12) 0.0181(4) Uani 1 1 d . . . . .
C9 C 0.2610(2) 0.20760(19) 0.57676(12) 0.0204(4) Uani 1 1 d . . . . .
C17 C 0.4483(2) 0.64367(19) 0.72637(12) 0.0194(4) Uani 1 1 d . . . . .
H17A H 0.507685 0.564791 0.693923 0.023 Uiso 1 1 calc R . . . .
H17B H 0.447709 0.733709 0.687313 0.023 Uiso 1 1 calc R . . . .
C8 C 0.4115(2) 0.12522(18) 0.65169(12) 0.0199(4) Uani 1 1 d . . . . .
H8A H 0.500489 0.051264 0.624878 0.024 Uiso 1 1 calc R . . . .
H8B H 0.364380 0.072368 0.700223 0.024 Uiso 1 1 calc R . . . .
C2 C 0.1501(2) 0.39248(18) 0.91643(13) 0.0204(4) Uani 1 1 d . . . . .
H2 H 0.099689 0.368951 0.970772 0.025 Uiso 1 1 calc R . . . .
C13 C 0.2250(2) 0.14848(18) 0.87266(12) 0.0207(4) Uani 1 1 d . . . . .
H13 H 0.272927 0.095654 0.823003 0.025 Uiso 1 1 calc R . . . .
C18 C 0.5681(2) 0.61770(19) 0.81190(13) 0.0222(4) Uani 1 1 d . . . . .
C16 C 0.2546(2) 0.65572(18) 0.73007(12) 0.0176(4) Uani 1 1 d . . . . .
C5 C 0.5094(2) 0.20226(18) 0.69934(12) 0.0195(4) Uani 1 1 d . . . . .
C22 C 0.1322(2) 0.80326(18) 0.75188(14) 0.0248(5) Uani 1 1 d . . . . .
H22A H 0.014097 0.805856 0.753505 0.037 Uiso 1 1 calc GR . . . .
H22B H 0.138081 0.882391 0.705372 0.037 Uiso 1 1 calc GR . . . .
H22C H 0.168005 0.813733 0.810407 0.037 Uiso 1 1 calc GR . . . .
C23 C 0.1934(3) 0.65436(19) 0.63329(12) 0.0235(4) Uani 1 1 d . . . . .
H23A H 0.269691 0.567045 0.613811 0.035 Uiso 1 1 calc GR . . . .
H23B H 0.196527 0.739513 0.591487 0.035 Uiso 1 1 calc GR . . . .
H23C H 0.075824 0.655665 0.634159 0.035 Uiso 1 1 calc GR . . . .
C11 C 0.2299(3) 0.0888(2) 0.53502(14) 0.0291(5) Uani 1 1 d . . . . .
H11A H 0.334406 0.035230 0.507470 0.044 Uiso 1 1 calc GR . . . .
H11B H 0.135251 0.134300 0.489187 0.044 Uiso 1 1 calc GR . . . .
H11C H 0.200702 0.022388 0.582291 0.044 Uiso 1 1 calc GR . . . .
C19 C 0.4893(3) 0.7264(2) 0.87574(14) 0.0291(5) Uani 1 1 d . . . . .
H19A H 0.454352 0.825222 0.841264 0.044 Uiso 1 1 calc GR . . . .
H19B H 0.575103 0.711579 0.923232 0.044 Uiso 1 1 calc GR . . . .
H19C H 0.388871 0.710690 0.902754 0.044 Uiso 1 1 calc GR . . . .
C10 C 0.0901(2) 0.2942(2) 0.61697(14) 0.0289(5) Uani 1 1 d . . . . .
H10A H 0.063651 0.230795 0.667331 0.043 Uiso 1 1 calc GR . . . .
H10B H -0.003489 0.330917 0.570566 0.043 Uiso 1 1 calc GR . . . .
H10C H 0.103177 0.375213 0.638229 0.043 Uiso 1 1 calc GR . . . .
C14 C 0.2541(3) 0.0559(2) 0.96796(14) 0.0310(5) Uani 1 1 d . . . . .
H14A H 0.320831 -0.048781 0.974828 0.037 Uiso 1 1 calc R . . . .
H14B H 0.271219 0.099417 1.018361 0.037 Uiso 1 1 calc R . . . .
C20 C 0.6217(3) 0.4609(2) 0.86805(14) 0.0288(5) Uani 1 1 d . . . . .
H20A H 0.520739 0.446847 0.895450 0.043 Uiso 1 1 calc GR . . . .
H20B H 0.708093 0.445943 0.915285 0.043 Uiso 1 1 calc GR . . . .
H20C H 0.669985 0.391520 0.828579 0.043 Uiso 1 1 calc GR . . . .
C7 C 0.6129(2) 0.09618(19) 0.78579(13) 0.0251(5) Uani 1 1 d . . . . .
H7A H 0.678338 0.141644 0.813610 0.038 Uiso 1 1 calc GR . . . .
H7B H 0.691938 0.007231 0.769276 0.038 Uiso 1 1 calc GR . . . .
H7C H 0.532862 0.073467 0.828446 0.038 Uiso 1 1 calc GR . . . .
C12 C 0.3067(3) 0.3106(2) 0.49931(13) 0.0293(5) Uani 1 1 d . . . . .
H12A H 0.319527 0.389854 0.522786 0.044 Uiso 1 1 calc GR . . . .
H12B H 0.214706 0.349618 0.451937 0.044 Uiso 1 1 calc GR . . . .
H12C H 0.414694 0.256895 0.474534 0.044 Uiso 1 1 calc GR . . . .
C15 C 0.0780(3) 0.1143(2) 0.92152(15) 0.0320(5) Uani 1 1 d . . . . .
H15A H -0.012485 0.193472 0.943574 0.038 Uiso 1 1 calc R . . . .
H15B H 0.037123 0.045285 0.900045 0.038 Uiso 1 1 calc R . . . .
C6 C 0.6464(2) 0.2366(2) 0.63652(14) 0.0277(5) Uani 1 1 d . . . . .
H6A H 0.587991 0.306694 0.582520 0.042 Uiso 1 1 calc GR . . . .
H6B H 0.724041 0.147715 0.619274 0.042 Uiso 1 1 calc GR . . . .
H6C H 0.712505 0.276655 0.668597 0.042 Uiso 1 1 calc GR . . . .
C21 C 0.7354(3) 0.6385(2) 0.77535(15) 0.0343(5) Uani 1 1 d . . . . .
H21A H 0.790081 0.568268 0.737266 0.051 Uiso 1 1 calc GR . . . .
H21B H 0.814861 0.624079 0.825908 0.051 Uiso 1 1 calc GR . . . .
H21C H 0.705873 0.736317 0.740024 0.051 Uiso 1 1 calc GR . . . .

loop_
_atom_site_aniso_label
_atom_site_aniso_U_11
_atom_site_aniso_U_22
_atom_site_aniso_U_33
_atom_site_aniso_U_23
_atom_site_aniso_U_13
_atom_site_aniso_U_12
O1 0.0272(7) 0.0239(7) 0.0231(7) -0.0093(6) 0.0107(6) -0.0121(6)
N2 0.0171(8) 0.0159(7) 0.0167(8) -0.0023(6) 0.0049(6) -0.0072(6)
N1 0.0152(8) 0.0190(8) 0.0154(8) -0.0029(6) 0.0025(6) -0.0059(6)
C4 0.0148(9) 0.0181(9) 0.0147(10) -0.0005(7) 0.0000(8) -0.0070(7)
C3 0.0153(9) 0.0215(9) 0.0186(10) -0.0038(8) 0.0032(8) -0.0080(8)
C1 0.0158(9) 0.0201(9) 0.0172(10) -0.0008(7) 0.0032(8) -0.0069(7)
C9 0.0224(10) 0.0219(9) 0.0184(10) -0.0029(7) 0.0022(8) -0.0102(8)
C17 0.0209(10) 0.0210(9) 0.0190(10) -0.0024(7) 0.0057(8) -0.0117(8)
C8 0.0222(10) 0.0206(9) 0.0167(10) -0.0044(7) 0.0074(8) -0.0078(8)
C2 0.0221(10) 0.0231(10) 0.0172(10) -0.0016(7) 0.0061(8) -0.0110(8)
C13 0.0256(10) 0.0190(9) 0.0178(10) -0.0019(7) 0.0066(8) -0.0095(8)
C18 0.0220(10) 0.0249(10) 0.0227(11) -0.0035(8) 0.0015(8) -0.0126(8)
C16 0.0178(9) 0.0169(9) 0.0175(10) 0.0006(7) 0.0026(8) -0.0077(7)
C5 0.0153(9) 0.0208(9) 0.0212(10) -0.0059(7) 0.0042(8) -0.0046(8)
C22 0.0238(10) 0.0182(9) 0.0293(11) 0.0007(8) 0.0046(9) -0.0070(8)
C23 0.0250(10) 0.0226(10) 0.0214(11) 0.0030(8) -0.0014(8) -0.0106(8)
C11 0.0327(12) 0.0290(11) 0.0259(12) -0.0037(8) -0.0012(9) -0.0124(9)
C19 0.0337(12) 0.0297(11) 0.0282(12) -0.0060(9) -0.0012(9) -0.0165(9)
C10 0.0206(10) 0.0337(11) 0.0304(12) -0.0081(9) -0.0008(9) -0.0069(9)
C14 0.0491(13) 0.0208(10) 0.0206(11) -0.0004(8) 0.0075(10) -0.0122(9)
C20 0.0270(11) 0.0282(11) 0.0302(12) -0.0026(8) -0.0060(9) -0.0102(9)
C7 0.0204(10) 0.0216(10) 0.0294(11) -0.0073(8) -0.0006(9) -0.0021(8)
C12 0.0375(12) 0.0296(11) 0.0216(11) -0.0004(8) -0.0001(9) -0.0155(9)
C15 0.0365(12) 0.0248(10) 0.0408(13) -0.0086(9) 0.0159(10) -0.0182(9)
C6 0.0211(10) 0.0326(11) 0.0332(12) -0.0128(9) 0.0122(9) -0.0118(9)
C21 0.0245(11) 0.0451(13) 0.0383(13) -0.0070(10) 0.0014(10) -0.0190(10)

loop_
_atom_type_symbol
_atom_type_description
_atom_type_scat_dispersion_real
_atom_type_scat_dispersion_imag
_atom_type_scat_source
C C 0.0033 0.0016 'International Tables Vol C Tables 4.2.6.8 and 6.1.1.4'
H H 0.0000 0.0000 'International Tables Vol C Tables 4.2.6.8 and 6.1.1.4'
N N 0.0061 0.0033 'International Tables Vol C Tables 4.2.6.8 and 6.1.1.4'
O O 0.0106 0.0060 'International Tables Vol C Tables 4.2.6.8 and 6.1.1.4'

loop_
_geom_angle_atom_site_label_1
_geom_angle_atom_site_label_2
_geom_angle_atom_site_label_3
_geom_angle
_geom_angle_site_symmetry_1
_geom_angle_site_symmetry_3
_geom_angle_publ_flag
C4 N2 C16 124.43(14) . . ?
C3 N2 C4 109.45(13) . . ?
C3 N2 C16 125.84(14) . . ?
C4 N1 C5 131.17(15) . . ?
N2 C4 C1 104.74(14) . . ?
N1 C4 N2 118.59(15) . . ?
N1 C4 C1 136.60(16) . . ?
O1 C3 N2 128.06(16) . . ?
O1 C3 C2 125.18(17) . . ?
N2 C3 C2 106.76(14) . . ?
C2 C1 C4 107.35(15) . . ?
C2 C1 C13 124.51(17) . . ?
C13 C1 C4 128.03(16) . . ?
C11 C9 C8 106.28(14) . . ?
C10 C9 C8 112.02(15) . . ?
C10 C9 C11 108.06(16) . . ?
C12 C9 C8 113.29(15) . . ?
C12 C9 C11 107.66(15) . . ?
C12 C9 C10 109.27(15) . . ?
H17A C17 H17B 106.4 . . ?
C18 C17 H17A 106.3 . . ?
C18 C17 H17B 106.3 . . ?
C18 C17 C16 124.11(15) . . ?
C16 C17 H17A 106.3 . . ?
C16 C17 H17B 106.3 . . ?
C9 C8 H8A 106.4 . . ?
C9 C8 H8B 106.4 . . ?
C9 C8 C5 123.91(14) . . ?
H8A C8 H8B 106.4 . . ?
C5 C8 H8A 106.4 . . ?
C5 C8 H8B 106.4 . . ?
C3 C2 H2 124.7 . . ?
C1 C2 C3 110.51(16) . . ?
C1 C2 H2 124.7 . . ?
C1 C13 H13 116.1 . . ?
C1 C13 C14 118.62(16) . . ?
C1 C13 C15 118.99(16) . . ?
C14 C13 H13 116.1 . . ?
C15 C13 H13 116.1 . . ?
C15 C13 C14 58.62(13) . . ?
C19 C18 C17 113.83(15) . . ?
C19 C18 C20 108.65(16) . . ?
C19 C18 C21 108.03(16) . . ?
C20 C18 C17 112.54(15) . . ?
C20 C18 C21 107.59(15) . . ?
C21 C18 C17 105.90(15) . . ?
N2 C16 C17 112.96(13) . . ?
N2 C16 C22 110.13(14) . . ?
N2 C16 C23 108.29(14) . . ?
C22 C16 C17 112.34(14) . . ?
C22 C16 C23 105.23(14) . . ?
C23 C16 C17 107.47(15) . . ?
N1 C5 C8 115.19(14) . . ?
N1 C5 C7 111.70(14) . . ?
N1 C5 C6 103.90(14) . . ?
C7 C5 C8 109.31(14) . . ?
C7 C5 C6 105.98(15) . . ?
C6 C5 C8 110.26(15) . . ?
C16 C22 H22A 109.5 . . ?
C16 C22 H22B 109.5 . . ?
C16 C22 H22C 109.5 . . ?
H22A C22 H22B 109.5 . . ?
H22A C22 H22C 109.5 . . ?
H22B C22 H22C 109.5 . . ?
C16 C23 H23A 109.5 . . ?
C16 C23 H23B 109.5 . . ?
C16 C23 H23C 109.5 . . ?
H23A C23 H23B 109.5 . . ?
H23A C23 H23C 109.5 . . ?
H23B C23 H23C 109.5 . . ?
C9 C11 H11A 109.5 . . ?
C9 C11 H11B 109.5 . . ?
C9 C11 H11C 109.5 . . ?
H11A C11 H11B 109.5 . . ?
H11A C11 H11C 109.5 . . ?
H11B C11 H11C 109.5 . . ?
C18 C19 H19A 109.5 . . ?
C18 C19 H19B 109.5 . . ?
C18 C19 H19C 109.5 . . ?
H19A C19 H19B 109.5 . . ?
H19A C19 H19C 109.5 . . ?
H19B C19 H19C 109.5 . . ?
C9 C10 H10A 109.5 . . ?
C9 C10 H10B 109.5 . . ?
C9 C10 H10C 109.5 . . ?
H10A C10 H10B 109.5 . . ?
H10A C10 H10C 109.5 . . ?
H10B C10 H10C 109.5 . . ?
C13 C14 H14A 117.7 . . ?
C13 C14 H14B 117.7 . . ?
H14A C14 H14B 114.8 . . ?
C15 C14 C13 60.63(13) . . ?
C15 C14 H14A 117.7 . . ?
C15 C14 H14B 117.7 . . ?
C18 C20 H20A 109.5 . . ?
C18 C20 H20B 109.5 . . ?
C18 C20 H20C 109.5 . . ?
H20A C20 H20B 109.5 . . ?
H20A C20 H20C 109.5 . . ?
H20B C20 H20C 109.5 . . ?
C5 C7 H7A 109.5 . . ?
C5 C7 H7B 109.5 . . ?
C5 C7 H7C 109.5 . . ?
H7A C7 H7B 109.5 . . ?
H7A C7 H7C 109.5 . . ?
H7B C7 H7C 109.5 . . ?
C9 C12 H12A 109.5 . . ?
C9 C12 H12B 109.5 . . ?
C9 C12 H12C 109.5 . . ?
H12A C12 H12B 109.5 . . ?
H12A C12 H12C 109.5 . . ?
H12B C12 H12C 109.5 . . ?
C13 C15 H15A 117.7 . . ?
C13 C15 H15B 117.7 . . ?
C14 C15 C13 60.74(13) . . ?
C14 C15 H15A 117.7 . . ?
C14 C15 H15B 117.7 . . ?
H15A C15 H15B 114.8 . . ?
C5 C6 H6A 109.5 . . ?
C5 C6 H6B 109.5 . . ?
C5 C6 H6C 109.5 . . ?
H6A C6 H6B 109.5 . . ?
H6A C6 H6C 109.5 . . ?
H6B C6 H6C 109.5 . . ?
C18 C21 H21A 109.5 . . ?
C18 C21 H21B 109.5 . . ?
C18 C21 H21C 109.5 . . ?
H21A C21 H21B 109.5 . . ?
H21A C21 H21C 109.5 . . ?
H21B C21 H21C 109.5 . . ?

loop_
_geom_bond_atom_site_label_1
_geom_bond_atom_site_label_2
_geom_bond_distance
_geom_bond_site_symmetry_2
_geom_bond_publ_flag
O1 C3 1.223(2) . ?
N2 C4 1.438(2) . ?
N2 C3 1.380(2) . ?
N2 C16 1.501(2) . ?
N1 C4 1.262(2) . ?
N1 C5 1.478(2) . ?
C4 C1 1.514(2) . ?
C3 C2 1.471(2) . ?
C1 C2 1.331(2) . ?
C1 C13 1.478(2) . ?
C9 C8 1.553(2) . ?
C9 C11 1.534(2) . ?
C9 C10 1.532(3) . ?
C9 C12 1.528(3) . ?
C17 H17A 0.9700 . ?
C17 H17B 0.9700 . ?
C17 C18 1.547(3) . ?
C17 C16 1.550(2) . ?
C8 H8A 0.9700 . ?
C8 H8B 0.9700 . ?
C8 C5 1.553(3) . ?
C2 H2 0.9300 . ?
C13 H13 0.9800 . ?
C13 C14 1.508(3) . ?
C13 C15 1.507(3) . ?
C18 C19 1.531(3) . ?
C18 C20 1.533(2) . ?
C18 C21 1.535(3) . ?
C16 C22 1.536(2) . ?
C16 C23 1.538(2) . ?
C5 C7 1.538(2) . ?
C5 C6 1.540(3) . ?
C22 H22A 0.9600 . ?
C22 H22B 0.9600 . ?
C22 H22C 0.9600 . ?
C23 H23A 0.9600 . ?
C23 H23B 0.9600 . ?
C23 H23C 0.9600 . ?
C11 H11A 0.9600 . ?
C11 H11B 0.9600 . ?
C11 H11C 0.9600 . ?
C19 H19A 0.9600 . ?
C19 H19B 0.9600 . ?
C19 H19C 0.9600 . ?
C10 H10A 0.9600 . ?
C10 H10B 0.9600 . ?
C10 H10C 0.9600 . ?
C14 H14A 0.9700 . ?
C14 H14B 0.9700 . ?
C14 C15 1.476(3) . ?
C20 H20A 0.9600 . ?
C20 H20B 0.9600 . ?
C20 H20C 0.9600 . ?
C7 H7A 0.9600 . ?
C7 H7B 0.9600 . ?
C7 H7C 0.9600 . ?
C12 H12A 0.9600 . ?
C12 H12B 0.9600 . ?
C12 H12C 0.9600 . ?
C15 H15A 0.9700 . ?
C15 H15B 0.9700 . ?
C6 H6A 0.9600 . ?
C6 H6B 0.9600 . ?
C6 H6C 0.9600 . ?
C21 H21A 0.9600 . ?
C21 H21B 0.9600 . ?
C21 H21C 0.9600 . ?
